data_4328754
loop_
_publ_author_name
'Henrik Braband'
'Sebastian Imstepf'
'Michael Benz'
'Bernhard Spingler'
'Roger Alberto'

_publ_section_title
;
 Combining Bifunctional Chelator with (3 + 2)-Cycloaddition Approaches:
 Synthesis of Dual-Function Technetium Complexes
;
_journal_name_full 'Inorganic Chemistry'
_journal_page_first 4051
_journal_page_last 4057
_journal_paper_doi 10.1021/ic202212e
_journal_volume 51
_journal_year 2012
_chemical_formula_sum 'C24 H53 N6 Na3 O26 Tc2'
_chemical_formula_weight 1106.70
_chemical_name_systematic
;
 ?
;
_space_group_IT_number 2
_symmetry_cell_setting triclinic
_symmetry_space_group_name_Hall '-P 1'
_symmetry_space_group_name_H-M 'P -1'
_atom_sites_solution_hydrogens geom
_atom_sites_solution_primary direct
_atom_sites_solution_secondary difmap
_audit_creation_method SHELXL-97
_cell_angle_alpha 66.044(4)
_cell_angle_beta 87.183(3)
_cell_angle_gamma 89.303(3)
_cell_formula_units_Z 1
_cell_length_a 6.4835(2)
_cell_length_b 14.2176(5)
_cell_length_c 14.3398(5)
_cell_measurement_reflns_used 6389
_cell_measurement_temperature 183(2)
_cell_measurement_theta_max 29.3937
_cell_measurement_theta_min 2.6138
_cell_volume 1206.47(8)
_computing_cell_refinement 'CrysAlis RED (Oxford, 2007)'
_computing_data_collection 'CrysAlis RED (Oxford, 2007)'
_computing_data_reduction 'CrysAlis RED (Oxford, 2007)'
_computing_molecular_graphics 'ORTEP-3 (Farrugia, 1997)'
_computing_publication_material 'SHELXL-97 (Sheldrick, 1997)'
_computing_structure_refinement 'SHELXL-97 (Sheldrick, 1997)'
_computing_structure_solution 'SHELXS-97 (Sheldrick, 1990)'
_diffrn_ambient_temperature 183(2)
_diffrn_detector_area_resol_mean 10.4498
_diffrn_measured_fraction_theta_full 0.991
_diffrn_measured_fraction_theta_max 0.991
_diffrn_measurement_device_type 'Xcalibur, Ruby'
_diffrn_measurement_method '\w scans'
_diffrn_radiation_monochromator graphite
_diffrn_radiation_source 'fine-focus sealed tube'
_diffrn_radiation_type MoK\a
_diffrn_radiation_wavelength 0.71073
_diffrn_reflns_av_R_equivalents 0.0594
_diffrn_reflns_av_sigmaI/netI 0.0964
_diffrn_reflns_limit_h_max 8
_diffrn_reflns_limit_h_min -8
_diffrn_reflns_limit_k_max 17
_diffrn_reflns_limit_k_min -17
_diffrn_reflns_limit_l_max 17
_diffrn_reflns_limit_l_min -16
_diffrn_reflns_number 16992
_diffrn_reflns_theta_full 26.37
_diffrn_reflns_theta_max 26.37
_diffrn_reflns_theta_min 2.62
_exptl_absorpt_coefficient_mu 0.685
_exptl_absorpt_correction_T_max 0.9745
_exptl_absorpt_correction_T_min 0.8335
_exptl_absorpt_correction_type multi-scan
_exptl_absorpt_process_details
;
CrysAlisPro, Oxford Diffraction Ltd.,
Version 1.171.33.66 (release 28-04-2010 CrysAlis171 .NET)
(compiled Apr 28 2010,14:27:37)
empirical absorption correction using spherical harmonics,
 implemented in SCALE3 ABSPACK scaling algorithm.
;
_exptl_crystal_colour colorless
_exptl_crystal_density_diffrn 1.523
_exptl_crystal_description stick
_exptl_crystal_F_000 566
_exptl_crystal_size_max 0.28
_exptl_crystal_size_mid 0.06
_exptl_crystal_size_min 0.04
_platon_squeeze_details
;
;
_refine_diff_density_max 0.704
_refine_diff_density_min -0.437
_refine_diff_density_rms 0.086
_refine_ls_extinction_method none
_refine_ls_goodness_of_fit_ref 0.929
_refine_ls_hydrogen_treatment mixed
_refine_ls_matrix_type full
_refine_ls_number_parameters 301
_refine_ls_number_reflns 4880
_refine_ls_number_restraints 8
_refine_ls_restrained_S_all 0.928
_refine_ls_R_factor_all 0.0796
_refine_ls_R_factor_gt 0.0450
_refine_ls_shift/su_max 0.001
_refine_ls_shift/su_mean 0.000
_refine_ls_structure_factor_coef Fsqd
_refine_ls_weighting_details 'calc w=1/[\s^2^(Fo^2^)+(0.0361P)^2^+0.0000P] where P=(Fo^2^+2Fc^2^)/3'
_refine_ls_weighting_scheme calc
_refine_ls_wR_factor_gt 0.0762
_refine_ls_wR_factor_ref 0.0814
_reflns_number_gt 3443
_reflns_number_total 4880
_reflns_threshold_expression >2sigma(I)
_cod_data_source_file ic202212e_si_002_6.cif
_cod_data_source_block mb060810-sr
_cod_original_cell_volume 1206.47(7)
_cod_original_formula_sum 'C12 H26.50 N3 Na1.50 O13 Tc'
_cod_database_code 4328754

loop_
_symmetry_equiv_pos_as_xyz
'x, y, z'
'-x, -y, -z'

loop_
_atom_site_label
_atom_site_type_symbol
_atom_site_fract_x
_atom_site_fract_y
_atom_site_fract_z
_atom_site_U_iso_or_equiv
_atom_site_adp_type
_atom_site_occupancy
_atom_site_symmetry_multiplicity
_atom_site_calc_flag
_atom_site_refinement_flags
Tc1 Tc -0.06978(4) 0.24469(3) 0.26863(2) 0.02378(11) Uani 1 1 d .
O1 O -0.1344(4) 0.11748(19) 0.32840(19) 0.0333(6) Uani 1 1 d .
O2 O -0.2269(3) 0.3077(2) 0.32338(19) 0.0342(6) Uani 1 1 d .
O3 O -0.1400(3) 0.2845(2) 0.14522(19) 0.0343(6) Uani 1 1 d .
N1 N 0.1366(4) 0.3896(2) 0.2082(2) 0.0272(7) Uani 1 1 d .
N2 N 0.2327(4) 0.1913(2) 0.2188(2) 0.0199(6) Uani 1 1 d .
N3 N 0.1394(4) 0.2192(2) 0.4010(2) 0.0271(7) Uani 1 1 d .
C4 C 0.2695(6) 0.3789(3) 0.1249(3) 0.0411(11) Uani 1 1 d .
H4A H 0.1832 0.3870 0.0671 0.049 Uiso 1 1 calc R
H4B H 0.3750 0.4345 0.1000 0.049 Uiso 1 1 calc R
C5 C 0.3725(6) 0.2795(3) 0.1590(3) 0.0341(10) Uani 1 1 d .
H5A H 0.4881 0.2798 0.2015 0.041 Uiso 1 1 calc R
H5B H 0.4317 0.2700 0.0985 0.041 Uiso 1 1 calc R
C6 C 0.3229(6) 0.1193(3) 0.3155(3) 0.0352(10) Uani 1 1 d .
H6A H 0.2389 0.0552 0.3443 0.042 Uiso 1 1 calc R
H6B H 0.4641 0.1009 0.2997 0.042 Uiso 1 1 calc R
C7 C 0.3326(6) 0.1627(3) 0.3935(3) 0.0383(10) Uani 1 1 d .
H7A H 0.4521 0.2104 0.3761 0.046 Uiso 1 1 calc R
H7B H 0.3547 0.1061 0.4609 0.046 Uiso 1 1 calc R
C8 C 0.1873(6) 0.3257(3) 0.3927(3) 0.0433(11) Uani 1 1 d .
H8A H 0.0617 0.3539 0.4137 0.052 Uiso 1 1 calc R
H8B H 0.2951 0.3210 0.4410 0.052 Uiso 1 1 calc R
C9 C 0.2585(6) 0.3974(3) 0.2895(3) 0.0417(11) Uani 1 1 d .
H9A H 0.4052 0.3834 0.2777 0.050 Uiso 1 1 calc R
H9B H 0.2500 0.4687 0.2852 0.050 Uiso 1 1 calc R
C10 C -0.0006(6) 0.4810(3) 0.1655(3) 0.0382(10) Uani 1 1 d .
H10A H -0.0985 0.4801 0.2211 0.046 Uiso 1 1 calc R
H10B H -0.0830 0.4728 0.1129 0.046 Uiso 1 1 calc R
C11 C 0.1041(7) 0.5874(3) 0.1175(3) 0.0420(11) Uani 1 1 d .
C12 C 0.1823(5) 0.1334(3) 0.1559(3) 0.0270(9) Uani 1 1 d .
H12A H 0.1091 0.1804 0.0958 0.032 Uiso 1 1 calc R
H12B H 0.0854 0.0768 0.1969 0.032 Uiso 1 1 calc R
C13 C 0.3657(5) 0.0874(3) 0.1180(3) 0.0258(8) Uani 1 1 d .
C14 C 0.0168(6) 0.1622(4) 0.4974(3) 0.0411(11) Uani 1 1 d .
H14A H -0.0139 0.0927 0.5013 0.049 Uiso 1 1 calc R
H14B H -0.1167 0.1978 0.4941 0.049 Uiso 1 1 calc R
C15 C 0.1169(7) 0.1504(4) 0.5962(3) 0.0470(12) Uani 1 1 d .
O4 O -0.0171(4) 0.6602(2) 0.0984(3) 0.0549(9) Uani 1 1 d .
O5 O 0.2941(4) 0.5939(2) 0.1006(3) 0.0638(10) Uani 1 1 d .
O6 O 0.3188(4) 0.04283(18) 0.06234(18) 0.0285(6) Uani 1 1 d .
O7 O 0.5433(4) 0.0981(2) 0.14263(19) 0.0347(6) Uani 1 1 d .
O8 O -0.0061(4) 0.1278(3) 0.6705(2) 0.0642(10) Uani 1 1 d .
O9 O 0.3036(5) 0.1643(4) 0.5952(2) 0.0967(15) Uani 1 1 d .
O10 O 0.7998(4) -0.0617(2) 0.15378(19) 0.0319(6) Uani 1 1 d D
H10C H 0.860(6) -0.085(3) 0.207(2) 0.048 Uiso 1 1 d D
H10D H 0.736(6) -0.013(2) 0.158(3) 0.048 Uiso 1 1 d D
O11 O 0.5858(5) -0.2959(3) 0.1430(3) 0.0640(10) Uani 1 1 d D
H11A H 0.700(5) -0.318(4) 0.131(4) 0.096 Uiso 1 1 d D
H11B H 0.508(7) -0.333(4) 0.128(4) 0.096 Uiso 1 1 d D
O12 O 0.3952(5) -0.1719(3) 0.2834(2) 0.0578(9) Uani 1 1 d D
H12C H 0.284(5) -0.146(4) 0.297(4) 0.087 Uiso 1 1 d D
H12D H 0.484(6) -0.162(4) 0.320(3) 0.087 Uiso 1 1 d D
O13 O 0.1900(4) -0.1554(2) 0.0318(2) 0.0305(6) Uani 1 1 d D
H13A H 0.258(6) -0.146(3) -0.023(2) 0.046 Uiso 1 1 d D
H13B H 0.133(6) -0.2124(19) 0.057(3) 0.046 Uiso 1 1 d D
Na1 Na 0.4917(2) -0.12158(11) 0.10631(10) 0.0302(3) Uani 1 1 d .
Na2 Na 0.0000 0.0000 0.0000 0.0232(4) Uani 1 2 d S

loop_
_atom_site_aniso_label
_atom_site_aniso_U_11
_atom_site_aniso_U_22
_atom_site_aniso_U_33
_atom_site_aniso_U_23
_atom_site_aniso_U_13
_atom_site_aniso_U_12
Tc1 0.01202(15) 0.0332(2) 0.02988(19) -0.01687(15) 0.00113(11) -0.00007(12)
O1 0.0216(14) 0.0370(16) 0.0410(16) -0.0159(13) 0.0043(11) -0.0065(11)
O2 0.0166(13) 0.0471(17) 0.0478(17) -0.0291(14) 0.0038(11) 0.0009(11)
O3 0.0190(14) 0.0511(18) 0.0351(16) -0.0194(14) -0.0058(11) 0.0031(12)
N1 0.0172(16) 0.0274(18) 0.0374(19) -0.0136(15) -0.0018(13) 0.0039(13)
N2 0.0161(15) 0.0210(17) 0.0243(17) -0.0107(13) -0.0018(12) -0.0003(12)
N3 0.0202(16) 0.039(2) 0.0253(17) -0.0165(15) 0.0023(13) -0.0023(14)
C4 0.032(2) 0.039(3) 0.046(3) -0.012(2) 0.0109(19) -0.0032(19)
C5 0.027(2) 0.038(3) 0.042(2) -0.023(2) 0.0112(18) -0.0081(18)
C6 0.031(2) 0.041(3) 0.033(2) -0.014(2) -0.0064(17) 0.0104(18)
C7 0.028(2) 0.055(3) 0.030(2) -0.015(2) -0.0043(17) 0.0103(19)
C8 0.041(2) 0.058(3) 0.042(3) -0.032(2) 0.005(2) -0.015(2)
C9 0.038(2) 0.040(3) 0.057(3) -0.028(2) -0.016(2) 0.001(2)
C10 0.029(2) 0.030(2) 0.053(3) -0.014(2) -0.0059(19) 0.0037(18)
C11 0.038(3) 0.029(3) 0.057(3) -0.016(2) 0.000(2) -0.004(2)
C12 0.0178(19) 0.039(2) 0.035(2) -0.0258(19) 0.0005(16) 0.0000(16)
C13 0.023(2) 0.026(2) 0.027(2) -0.0096(18) 0.0029(16) 0.0010(16)
C14 0.031(2) 0.065(3) 0.029(2) -0.021(2) 0.0038(18) -0.008(2)
C15 0.038(3) 0.071(3) 0.028(3) -0.016(2) 0.001(2) 0.003(2)
O4 0.0329(17) 0.0293(17) 0.096(3) -0.0189(17) 0.0030(16) 0.0061(14)
O5 0.0284(17) 0.0351(19) 0.115(3) -0.0175(19) 0.0029(17) -0.0003(13)
O6 0.0272(14) 0.0358(16) 0.0301(15) -0.0214(13) -0.0010(11) 0.0022(11)
O7 0.0181(14) 0.0522(18) 0.0461(17) -0.0323(15) -0.0032(12) 0.0035(12)
O8 0.0365(18) 0.121(3) 0.0310(18) -0.0274(19) 0.0017(14) 0.0129(18)
O9 0.036(2) 0.217(5) 0.034(2) -0.047(2) 0.0014(15) -0.027(2)
O10 0.0259(16) 0.0442(19) 0.0263(15) -0.0152(14) -0.0011(11) 0.0040(12)
O11 0.038(2) 0.060(2) 0.111(3) -0.051(2) -0.005(2) 0.0104(17)
O12 0.041(2) 0.090(3) 0.046(2) -0.0319(19) 0.0019(15) -0.0006(18)
O13 0.0287(16) 0.0258(16) 0.0376(17) -0.0137(14) -0.0005(12) 0.0017(12)
Na1 0.0250(8) 0.0351(9) 0.0335(8) -0.0171(7) -0.0006(6) 0.0024(6)
Na2 0.0216(10) 0.0272(11) 0.0224(11) -0.0120(9) 0.0011(8) 0.0043(8)

loop_
_atom_type_symbol
_atom_type_description
_atom_type_scat_dispersion_real
_atom_type_scat_dispersion_imag
_atom_type_scat_source
C C 0.0033 0.0016 'International Tables Vol C Tables 4.2.6.8 and 6.1.1.4'
H H 0.0000 0.0000 'International Tables Vol C Tables 4.2.6.8 and 6.1.1.4'
N N 0.0061 0.0033 'International Tables Vol C Tables 4.2.6.8 and 6.1.1.4'
O O 0.0106 0.0060 'International Tables Vol C Tables 4.2.6.8 and 6.1.1.4'
Na Na 0.0362 0.0249 'International Tables Vol C Tables 4.2.6.8 and 6.1.1.4'
Tc Tc -1.4390 0.7593 'International Tables Vol C Tables 4.2.6.8 and 6.1.1.4'

loop_
_geom_angle_atom_site_label_1
_geom_angle_atom_site_label_2
_geom_angle_atom_site_label_3
_geom_angle
_geom_angle_site_symmetry_1
_geom_angle_site_symmetry_3
O1 Tc1 O3 106.54(12) . .
O1 Tc1 O2 106.48(12) . .
O3 Tc1 O2 106.35(12) . .
O1 Tc1 N2 86.20(10) . .
O3 Tc1 N2 87.28(10) . .
O2 Tc1 N2 157.26(10) . .
O1 Tc1 N3 87.29(11) . .
O3 Tc1 N3 158.09(10) . .
O2 Tc1 N3 85.09(11) . .
N2 Tc1 N3 76.57(10) . .
O1 Tc1 N1 158.28(11) . .
O3 Tc1 N1 85.45(11) . .
O2 Tc1 N1 86.66(11) . .
N2 Tc1 N1 76.16(10) . .
N3 Tc1 N1 76.47(10) . .
C9 N1 C10 109.7(3) . .
C9 N1 C4 112.6(3) . .
C10 N1 C4 110.5(3) . .
C9 N1 Tc1 112.0(2) . .
C10 N1 Tc1 107.7(2) . .
C4 N1 Tc1 104.0(2) . .
C5 N2 C6 112.5(3) . .
C5 N2 C12 110.2(3) . .
C6 N2 C12 109.3(3) . .
C5 N2 Tc1 111.6(2) . .
C6 N2 Tc1 105.1(2) . .
C12 N2 Tc1 107.96(18) . .
C14 N3 C7 111.7(3) . .
C14 N3 C8 109.4(3) . .
C7 N3 C8 111.6(3) . .
C14 N3 Tc1 107.5(2) . .
C7 N3 Tc1 111.7(2) . .
C8 N3 Tc1 104.7(2) . .
C5 C4 N1 112.3(3) . .
C4 C5 N2 113.3(3) . .
C7 C6 N2 113.3(3) . .
C6 C7 N3 112.4(3) . .
C9 C8 N3 113.8(3) . .
C8 C9 N1 113.0(3) . .
N1 C10 C11 117.2(3) . .
O4 C11 O5 126.3(4) . .
O4 C11 C10 114.1(4) . .
O5 C11 C10 119.6(4) . .
N2 C12 C13 116.1(3) . .
O7 C13 O6 126.3(3) . .
O7 C13 C12 119.2(3) . .
O6 C13 C12 114.4(3) . .
N3 C14 C15 116.2(3) . .
O9 C15 O8 126.5(4) . .
O9 C15 C14 119.6(4) . .
O8 C15 C14 113.9(4) . .
C13 O6 Na1 112.8(2) . .
C13 O6 Na2 137.1(2) . .
Na1 O6 Na2 97.91(9) . .
C13 O6 Na1 110.3(2) . 2_655
Na1 O6 Na1 92.82(9) . 2_655
Na2 O6 Na1 96.69(9) . 2_655
Na2 O10 Na1 102.04(10) 1_655 .
Na2 O13 Na1 100.20(10) . .
O11 Na1 O12 89.07(14) . .
O11 Na1 O10 100.15(11) . .
O12 Na1 O10 82.49(11) . .
O11 Na1 O13 86.22(11) . .
O12 Na1 O13 105.24(11) . .
O10 Na1 O13 170.17(11) . .
O11 Na1 O6 166.77(11) . .
O12 Na1 O6 91.04(11) . .
O10 Na1 O6 92.97(10) . .
O13 Na1 O6 80.99(9) . .
O11 Na1 O6 96.73(12) . 2_655
O12 Na1 O6 161.90(11) . 2_655
O10 Na1 O6 79.62(9) . 2_655
O13 Na1 O6 92.27(9) . 2_655
O6 Na1 O6 87.18(9) . 2_655
O11 Na1 Na1 138.36(12) . 2_655
O12 Na1 Na1 132.44(11) . 2_655
O10 Na1 Na1 84.83(8) . 2_655
O13 Na1 Na1 85.44(8) . 2_655
O6 Na1 Na1 44.10(6) . 2_655
O6 Na1 Na1 43.08(6) 2_655 2_655
O11 Na1 Na2 97.93(9) . 1_655
O12 Na1 Na2 120.75(9) . 1_655
O10 Na1 Na2 38.30(6) . 1_655
O13 Na1 Na2 133.80(8) . 1_655
O6 Na1 Na2 93.38(7) . 1_655
O6 Na1 Na2 41.54(6) 2_655 1_655
Na1 Na1 Na2 61.23(4) 2_655 1_655
O11 Na1 Na2 125.56(9) . .
O12 Na1 Na2 97.95(9) . .
O10 Na1 Na2 134.28(8) . .
O13 Na1 Na2 39.77(6) . .
O6 Na1 Na2 41.39(6) . .
O6 Na1 Na2 92.60(7) 2_655 .
Na1 Na1 Na2 61.22(4) 2_655 .
Na2 Na1 Na2 122.45(4) 1_655 .
O10 Na2 O10 180.0 1_455 2_655
O10 Na2 O13 83.18(9) 1_455 2
O10 Na2 O13 96.82(9) 2_655 2
O10 Na2 O13 96.82(9) 1_455 .
O10 Na2 O13 83.18(9) 2_655 .
O13 Na2 O13 180.0 2 .
O10 Na2 O6 98.78(8) 1_455 .
O10 Na2 O6 81.22(8) 2_655 .
O13 Na2 O6 99.44(8) 2 .
O13 Na2 O6 80.56(8) . .
O10 Na2 O6 81.22(8) 1_455 2
O10 Na2 O6 98.78(8) 2_655 2
O13 Na2 O6 80.56(8) 2 2
O13 Na2 O6 99.44(8) . 2
O6 Na2 O6 180.0 . 2
O10 Na2 Na1 39.66(7) 1_455 1_455
O10 Na2 Na1 140.34(7) 2_655 1_455
O13 Na2 Na1 82.56(6) 2 1_455
O13 Na2 Na1 97.44(6) . 1_455
O6 Na2 Na1 138.22(6) . 1_455
O6 Na2 Na1 41.78(6) 2 1_455
O10 Na2 Na1 140.34(7) 1_455 2_655
O10 Na2 Na1 39.66(7) 2_655 2_655
O13 Na2 Na1 97.44(6) 2 2_655
O13 Na2 Na1 82.56(6) . 2_655
O6 Na2 Na1 41.78(6) . 2_655
O6 Na2 Na1 138.22(6) 2 2_655
Na1 Na2 Na1 180.0 1_455 2_655
O10 Na2 Na1 82.65(7) 1_455 2
O10 Na2 Na1 97.35(7) 2_655 2
O13 Na2 Na1 40.04(6) 2 2
O13 Na2 Na1 139.96(6) . 2
O6 Na2 Na1 139.31(6) . 2
O6 Na2 Na1 40.69(6) 2 2
Na1 Na2 Na1 57.55(4) 1_455 2
Na1 Na2 Na1 122.45(4) 2_655 2
O10 Na2 Na1 97.35(7) 1_455 .
O10 Na2 Na1 82.65(7) 2_655 .
O13 Na2 Na1 139.96(6) 2 .
O13 Na2 Na1 40.04(6) . .
O6 Na2 Na1 40.69(6) . .
O6 Na2 Na1 139.31(6) 2 .
Na1 Na2 Na1 122.45(4) 1_455 .
Na1 Na2 Na1 57.55(4) 2_655 .
Na1 Na2 Na1 180.0 2 .

loop_
_geom_bond_atom_site_label_1
_geom_bond_atom_site_label_2
_geom_bond_distance
_geom_bond_site_symmetry_2
Tc1 O1 1.705(2) .
Tc1 O3 1.708(2) .
Tc1 O2 1.711(2) .
Tc1 N2 2.280(3) .
Tc1 N3 2.293(3) .
Tc1 N1 2.300(3) .
N1 C9 1.481(5) .
N1 C10 1.495(5) .
N1 C4 1.495(5) .
N2 C5 1.486(4) .
N2 C6 1.491(4) .
N2 C12 1.496(4) .
N3 C14 1.482(5) .
N3 C7 1.503(4) .
N3 C8 1.505(5) .
C4 C5 1.459(5) .
C6 C7 1.485(5) .
C8 C9 1.470(6) .
C10 C11 1.534(5) .
C11 O4 1.239(5) .
C11 O5 1.241(5) .
C12 C13 1.531(5) .
C13 O7 1.250(4) .
C13 O6 1.253(4) .
C14 C15 1.533(6) .
C15 O9 1.228(5) .
C15 O8 1.232(5) .
O6 Na1 2.435(3) .
O6 Na2 2.469(2) .
O6 Na1 2.481(3) 2_655
O10 Na2 2.344(3) 1_655
O10 Na1 2.413(3) .
O11 Na1 2.393(4) .
O12 Na1 2.394(3) .
O13 Na2 2.404(3) .
O13 Na1 2.417(3) .
Na1 O6 2.481(3) 2_655
Na1 Na1 3.560(3) 2_655
Na1 Na2 3.6983(13) 1_655
Na1 Na2 3.6985(13) .
Na2 O10 2.343(3) 1_455
Na2 O10 2.344(3) 2_655
Na2 O13 2.404(3) 2
Na2 O6 2.469(2) 2
Na2 Na1 3.6983(13) 1_455
Na2 Na1 3.6983(13) 2_655
Na2 Na1 3.6984(13) 2

loop_
_geom_hbond_atom_site_label_D
_geom_hbond_atom_site_label_H
_geom_hbond_atom_site_label_A
_geom_hbond_distance_DH
_geom_hbond_distance_HA
_geom_hbond_distance_DA
_geom_hbond_angle_DHA
_geom_hbond_site_symmetry_A
O10 H10D O7 0.817(19) 1.96(2) 2.755(4) 166(4) .
O10 H10C O8 0.818(19) 1.90(2) 2.720(4) 175(4) 2_656
O11 H11B O5 0.831(19) 1.89(2) 2.713(4) 170(6) 1_545
O13 H13A O7 0.837(18) 1.99(2) 2.805(4) 166(4) 2_655
O13 H13B O4 0.824(18) 1.92(2) 2.741(4) 172(4) 1_545

loop_
_geom_torsion_atom_site_label_1
_geom_torsion_atom_site_label_2
_geom_torsion_atom_site_label_3
_geom_torsion_atom_site_label_4
_geom_torsion
_geom_torsion_site_symmetry_1
_geom_torsion_site_symmetry_4
O1 Tc1 N1 C9 -53.1(4) . .
O3 Tc1 N1 C9 -178.0(2) . .
O2 Tc1 N1 C9 75.3(2) . .
N2 Tc1 N1 C9 -89.7(2) . .
N3 Tc1 N1 C9 -10.4(2) . .
O1 Tc1 N1 C10 -173.9(3) . .
O3 Tc1 N1 C10 61.3(3) . .
O2 Tc1 N1 C10 -45.4(2) . .
N2 Tc1 N1 C10 149.6(3) . .
N3 Tc1 N1 C10 -131.2(3) . .
O1 Tc1 N1 C4 68.8(4) . .
O3 Tc1 N1 C4 -56.1(2) . .
O2 Tc1 N1 C4 -162.8(2) . .
N2 Tc1 N1 C4 32.2(2) . .
N3 Tc1 N1 C4 111.5(2) . .
O1 Tc1 N2 C5 -178.3(2) . .
O3 Tc1 N2 C5 74.9(2) . .
O2 Tc1 N2 C5 -53.1(4) . .
N3 Tc1 N2 C5 -90.2(2) . .
N1 Tc1 N2 C5 -11.1(2) . .
O1 Tc1 N2 C6 -56.1(2) . .
O3 Tc1 N2 C6 -162.9(2) . .
O2 Tc1 N2 C6 69.1(4) . .
N3 Tc1 N2 C6 32.0(2) . .
N1 Tc1 N2 C6 111.1(2) . .
O1 Tc1 N2 C12 60.5(2) . .
O3 Tc1 N2 C12 -46.3(2) . .
O2 Tc1 N2 C12 -174.3(3) . .
N3 Tc1 N2 C12 148.6(2) . .
N1 Tc1 N2 C12 -132.3(2) . .
O1 Tc1 N3 C14 -48.1(3) . .
O3 Tc1 N3 C14 -178.3(3) . .
O2 Tc1 N3 C14 58.7(3) . .
N2 Tc1 N3 C14 -134.8(3) . .
N1 Tc1 N3 C14 146.5(3) . .
O1 Tc1 N3 C7 74.8(2) . .
O3 Tc1 N3 C7 -55.5(4) . .
O2 Tc1 N3 C7 -178.4(2) . .
N2 Tc1 N3 C7 -11.9(2) . .
N1 Tc1 N3 C7 -90.6(2) . .
O1 Tc1 N3 C8 -164.3(2) . .
O3 Tc1 N3 C8 65.4(4) . .
O2 Tc1 N3 C8 -57.5(2) . .
N2 Tc1 N3 C8 109.0(2) . .
N1 Tc1 N3 C8 30.2(2) . .
C9 N1 C4 C5 69.2(4) . .
C10 N1 C4 C5 -167.6(3) . .
Tc1 N1 C4 C5 -52.2(4) . .
N1 C4 C5 N2 45.9(5) . .
C6 N2 C5 C4 -131.7(3) . .
C12 N2 C5 C4 106.1(4) . .
Tc1 N2 C5 C4 -13.8(4) . .
C5 N2 C6 C7 70.8(4) . .
C12 N2 C6 C7 -166.4(3) . .
Tc1 N2 C6 C7 -50.8(3) . .
N2 C6 C7 N3 42.7(4) . .
C14 N3 C7 C6 109.1(4) . .
C8 N3 C7 C6 -128.1(3) . .
Tc1 N3 C7 C6 -11.3(4) . .
C14 N3 C8 C9 -164.5(3) . .
C7 N3 C8 C9 71.4(4) . .
Tc1 N3 C8 C9 -49.6(4) . .
N3 C8 C9 N1 43.3(5) . .
C10 N1 C9 C8 106.6(4) . .
C4 N1 C9 C8 -129.8(4) . .
Tc1 N1 C9 C8 -13.0(4) . .
C9 N1 C10 C11 59.5(4) . .
C4 N1 C10 C11 -65.3(4) . .
Tc1 N1 C10 C11 -178.3(3) . .
N1 C10 C11 O4 -169.1(4) . .
N1 C10 C11 O5 11.6(6) . .
C5 N2 C12 C13 60.0(4) . .
C6 N2 C12 C13 -64.1(4) . .
Tc1 N2 C12 C13 -177.9(2) . .
N2 C12 C13 O7 1.6(5) . .
N2 C12 C13 O6 -177.4(3) . .
C7 N3 C14 C15 65.7(4) . .
C8 N3 C14 C15 -58.4(5) . .
Tc1 N3 C14 C15 -171.5(3) . .
N3 C14 C15 O9 -17.5(7) . .
N3 C14 C15 O8 162.0(4) . .
O7 C13 O6 Na1 45.5(4) . .
C12 C13 O6 Na1 -135.6(3) . .
O7 C13 O6 Na2 177.6(2) . .
C12 C13 O6 Na2 -3.4(5) . .
O7 C13 O6 Na1 -56.8(4) . 2_655
C12 C13 O6 Na1 122.2(3) . 2_655
Na2 O10 Na1 O11 89.96(13) 1_655 .
Na2 O10 Na1 O12 177.65(13) 1_655 .
Na2 O10 Na1 O13 -39.9(7) 1_655 .
Na2 O10 Na1 O6 -91.68(10) 1_655 .
Na2 O10 Na1 O6 -5.10(9) 1_655 2_655
Na2 O10 Na1 Na1 -48.29(9) 1_655 2_655
Na2 O10 Na1 Na2 -88.55(12) 1_655 .
Na2 O13 Na1 O11 172.07(12) . .
Na2 O13 Na1 O12 84.07(13) . .
Na2 O13 Na1 O10 -57.1(7) . .
Na2 O13 Na1 O6 -4.55(9) . .
Na2 O13 Na1 O6 -91.33(10) . 2_655
Na2 O13 Na1 Na1 -48.76(8) . 2_655
Na2 O13 Na1 Na2 -90.57(11) . 1_655
C13 O6 Na1 O11 138.9(5) . .
Na2 O6 Na1 O11 -10.5(6) . .
Na1 O6 Na1 O11 -107.6(5) 2_655 .
C13 O6 Na1 O12 48.5(2) . .
Na2 O6 Na1 O12 -100.87(10) . .
Na1 O6 Na1 O12 161.98(11) 2_655 .
C13 O6 Na1 O10 -34.0(2) . .
Na2 O6 Na1 O10 176.60(9) . .
Na1 O6 Na1 O10 79.45(9) 2_655 .
C13 O6 Na1 O13 153.8(2) . .
Na2 O6 Na1 O13 4.40(9) . .
Na1 O6 Na1 O13 -92.75(9) 2_655 .
C13 O6 Na1 O6 -113.4(2) . 2_655
Na2 O6 Na1 O6 97.15(9) . 2_655
Na1 O6 Na1 O6 0.0 2_655 2_655
C13 O6 Na1 Na1 -113.4(2) . 2_655
Na2 O6 Na1 Na1 97.15(9) . 2_655
C13 O6 Na1 Na2 -72.4(2) . 1_655
Na2 O6 Na1 Na2 138.25(6) . 1_655
Na1 O6 Na1 Na2 41.09(6) 2_655 1_655
C13 O6 Na1 Na2 149.4(3) . .
Na1 O6 Na1 Na2 -97.15(9) 2_655 .
Na1 O13 Na2 O10 -93.32(10) . 1_455
Na1 O13 Na2 O10 86.68(10) . 2_655
Na1 O13 Na2 O13 131(5) . 2
Na1 O13 Na2 O6 4.49(9) . .
Na1 O13 Na2 O6 -175.51(9) . 2
Na1 O13 Na2 Na1 -133.30(8) . 1_455
Na1 O13 Na2 Na1 46.70(8) . 2_655
Na1 O13 Na2 Na1 180.0 . 2
C13 O6 Na2 O10 -45.3(3) . 1_455
Na1 O6 Na2 O10 91.09(10) . 1_455
Na1 O6 Na2 O10 -175.11(9) 2_655 1_455
C13 O6 Na2 O10 134.7(3) . 2_655
Na1 O6 Na2 O10 -88.92(10) . 2_655
Na1 O6 Na2 O10 4.89(9) 2_655 2_655
C13 O6 Na2 O13 39.2(3) . 2
Na1 O6 Na2 O13 175.57(9) . 2
Na1 O6 Na2 O13 -90.63(9) 2_655 2
C13 O6 Na2 O13 -140.8(3) . .
Na1 O6 Na2 O13 -4.43(9) . .
Na1 O6 Na2 O13 89.37(9) 2_655 .
C13 O6 Na2 O6 178.7(12) . 2
Na1 O6 Na2 O6 -44.9(12) . 2
Na1 O6 Na2 O6 48.9(12) 2_655 2
C13 O6 Na2 Na1 -50.2(4) . 1_455
Na1 O6 Na2 Na1 86.20(10) . 1_455
Na1 O6 Na2 Na1 180.0 2_655 1_455
C13 O6 Na2 Na1 129.8(4) . 2_655
Na1 O6 Na2 Na1 -93.80(10) . 2_655
C13 O6 Na2 Na1 43.6(4) . 2
Na1 O6 Na2 Na1 180.0 . 2
Na1 O6 Na2 Na1 -86.20(10) 2_655 2
C13 O6 Na2 Na1 -136.4(4) . .
Na1 O6 Na2 Na1 93.80(10) 2_655 .
O11 Na1 Na2 O10 82.13(14) . 1_455
O12 Na1 Na2 O10 -12.44(12) . 1_455
O10 Na1 Na2 O10 -99.68(13) . 1_455
O13 Na1 Na2 O10 91.87(12) . 1_455
O6 Na1 Na2 O10 -94.93(11) . 1_455
O6 Na1 Na2 O10 -177.70(9) 2_655 1_455
Na1 Na1 Na2 O10 -146.92(8) 2_655 1_455
Na2 Na1 Na2 O10 -146.92(8) 1_655 1_455
O11 Na1 Na2 O10 -97.87(14) . 2_655
O12 Na1 Na2 O10 167.56(12) . 2_655
O10 Na1 Na2 O10 80.32(13) . 2_655
O13 Na1 Na2 O10 -88.13(12) . 2_655
O6 Na1 Na2 O10 85.06(11) . 2_655
O6 Na1 Na2 O10 2.30(9) 2_655 2_655
Na1 Na1 Na2 O10 33.08(8) 2_655 2_655
Na2 Na1 Na2 O10 33.08(8) 1_655 2_655
O11 Na1 Na2 O13 170.26(15) . 2
O12 Na1 Na2 O13 75.69(14) . 2
O10 Na1 Na2 O13 -11.54(16) . 2
O13 Na1 Na2 O13 180.0 . 2
O6 Na1 Na2 O13 -6.80(13) . 2
O6 Na1 Na2 O13 -89.57(12) 2_655 2
Na1 Na1 Na2 O13 -58.78(11) 2_655 2
Na2 Na1 Na2 O13 -58.78(11) 1_655 2
O11 Na1 Na2 O13 -9.74(15) . .
O12 Na1 Na2 O13 -104.31(14) . .
O10 Na1 Na2 O13 168.45(16) . .
O6 Na1 Na2 O13 173.20(13) . .
O6 Na1 Na2 O13 90.43(12) 2_655 .
Na1 Na1 Na2 O13 121.21(11) 2_655 .
Na2 Na1 Na2 O13 121.21(11) 1_655 .
O11 Na1 Na2 O6 177.06(16) . .
O12 Na1 Na2 O6 82.49(13) . .
O10 Na1 Na2 O6 -4.74(12) . .
O13 Na1 Na2 O6 -173.20(13) . .
O6 Na1 Na2 O6 -82.76(11) 2_655 .
Na1 Na1 Na2 O6 -51.98(9) 2_655 .
Na2 Na1 Na2 O6 -51.98(9) 1_655 .
O11 Na1 Na2 O6 -2.94(16) . 2
O12 Na1 Na2 O6 -97.51(13) . 2
O10 Na1 Na2 O6 175.26(12) . 2
O13 Na1 Na2 O6 6.80(13) . 2
O6 Na1 Na2 O6 180.0 . 2
O6 Na1 Na2 O6 97.23(11) 2_655 2
Na1 Na1 Na2 O6 128.02(9) 2_655 2
Na2 Na1 Na2 O6 128.02(9) 1_655 2
O11 Na1 Na2 Na1 49.05(14) . 1_455
O12 Na1 Na2 Na1 -45.52(11) . 1_455
O10 Na1 Na2 Na1 -132.76(10) . 1_455
O13 Na1 Na2 Na1 58.79(11) . 1_455
O6 Na1 Na2 Na1 -128.02(9) . 1_455
O6 Na1 Na2 Na1 149.22(6) 2_655 1_455
Na1 Na1 Na2 Na1 180.0 2_655 1_455
Na2 Na1 Na2 Na1 180.0 1_655 1_455
O11 Na1 Na2 Na1 -130.95(14) . 2_655
O12 Na1 Na2 Na1 134.48(11) . 2_655
O10 Na1 Na2 Na1 47.24(10) . 2_655
O13 Na1 Na2 Na1 -121.21(11) . 2_655
O6 Na1 Na2 Na1 51.98(9) . 2_655
O6 Na1 Na2 Na1 -30.78(6) 2_655 2_655
Na2 Na1 Na2 Na1 0.0 1_655 2_655
O11 Na1 Na2 Na1 60(17) . 2
O12 Na1 Na2 Na1 -35(17) . 2
O10 Na1 Na2 Na1 -122(17) . 2
O13 Na1 Na2 Na1 70(17) . 2
O6 Na1 Na2 Na1 -117(17) . 2
O6 Na1 Na2 Na1 160(17) 2_655 2
Na1 Na1 Na2 Na1 -169(17) 2_655 2
Na2 Na1 Na2 Na1 -169(17) 1_655 2

loop_
_platon_squeeze_void_nr
_platon_squeeze_void_average_x
_platon_squeeze_void_average_y
_platon_squeeze_void_average_z
_platon_squeeze_void_volume
_platon_squeeze_void_count_electrons
_platon_squeeze_void_content
1 -0.010 0.500 0.500 205 41 ' '
